data_7010724
loop_
_publ_author_name
'Yan, Bangbo'
'Xu, Yan'
'Bu, Xianhui'
'Goh, Ngoh K.'
'Chia, Lian S.'
'Stucky, Galen D.'

_publ_section_title
;
 Hydrothermal syntheses and structures of three one-dimensional
 heteropolytungstates formed by Dawson or Keggin cluster units
;
_journal_issue 13
_journal_name_full 'Journal of the Chemical Society, Dalton Transactions'
_journal_page_first 2009
_journal_paper_doi 10.1039/b103024h
_journal_year 2001
_chemical_formula_sum 'C15 H75 Cu4.5 N15 O68 P2 W17'
_chemical_formula_weight 5027.22
_chemical_name_systematic
; 
 ? 
;
_space_group_IT_number 2
_symmetry_cell_setting triclinic
_symmetry_space_group_name_Hall '-P 1'
_symmetry_space_group_name_H-M 'P -1'
_atom_sites_solution_hydrogens geom
_atom_sites_solution_primary direct
_atom_sites_solution_secondary difmap
_audit_creation_date 'Sat FAB 10 08:57:58 2001'
_audit_creation_method SHELXL-97
_cell_angle_alpha 89.303(12)
_cell_angle_beta 79.360(14)
_cell_angle_gamma 66.705(12)
_cell_formula_units_Z 2
_cell_length_a 11.724(3)
_cell_length_b 13.239(3)
_cell_length_c 29.571(6)
_cell_measurement_reflns_used 36
_cell_measurement_temperature 300(2)
_cell_measurement_theta_max 17.25
_cell_measurement_theta_min 2.62
_cell_volume 4133.8(17)
_computing_cell_refinement 'Bruker XSCANS'
_computing_data_collection 'Bruker XSCANS'
_computing_data_reduction 'Bruker SHELXTL'
_computing_molecular_graphics 'Bruker SHELXTL'
_computing_publication_material 'Bruker SHELXTL'
_computing_structure_refinement 'SHELXL-97 (Sheldrick, 1997)'
_computing_structure_solution 'SHELXS-97 (Sheldrick, 1990)'
_diffrn_ambient_temperature 300(2)
_diffrn_measured_fraction_theta_full 0.996
_diffrn_measured_fraction_theta_max 0.996
_diffrn_measurement_device_type 'Bruker P4'
_diffrn_measurement_method '2\q/\w scans'
_diffrn_radiation_monochromator graphite
_diffrn_radiation_source 'fine-focus sealed tube'
_diffrn_radiation_type MoK\a
_diffrn_radiation_wavelength 0.71073
_diffrn_reflns_av_R_equivalents 0.0499
_diffrn_reflns_av_sigmaI/netI 0.0950
_diffrn_reflns_limit_h_max 13
_diffrn_reflns_limit_h_min -1
_diffrn_reflns_limit_k_max 14
_diffrn_reflns_limit_k_min -14
_diffrn_reflns_limit_l_max 33
_diffrn_reflns_limit_l_min -32
_diffrn_reflns_number 14257
_diffrn_reflns_theta_full 23.50
_diffrn_reflns_theta_max 23.50
_diffrn_reflns_theta_min 1.78
_diffrn_standards_decay_% 13.65
_diffrn_standards_interval_count 97
_diffrn_standards_number 3
_exptl_absorpt_coefficient_mu 24.821
_exptl_absorpt_correction_T_max 0.4368
_exptl_absorpt_correction_T_min 0.0502
_exptl_absorpt_correction_type empirical
_exptl_crystal_colour PURPLE
_exptl_crystal_density_diffrn 4.039
_exptl_crystal_density_method 'not measured'
_exptl_crystal_description PLATE
_exptl_crystal_F_000 4465
_exptl_crystal_size_max 0.30
_exptl_crystal_size_mid 0.12
_exptl_crystal_size_min 0.04
_refine_diff_density_max 2.512
_refine_diff_density_min -2.876
_refine_diff_density_rms 0.569
_refine_ls_extinction_coef 0.000152(17)
_refine_ls_extinction_expression Fc^*^=kFc[1+0.001xFc^2^\l^3^/sin(2\q)]^-1/4^
_refine_ls_extinction_method SHELXL
_refine_ls_goodness_of_fit_ref 1.041
_refine_ls_hydrogen_treatment mixed
_refine_ls_matrix_type full
_refine_ls_number_parameters 620
_refine_ls_number_reflns 12185
_refine_ls_number_restraints 0
_refine_ls_restrained_S_all 1.041
_refine_ls_R_factor_all 0.1270
_refine_ls_R_factor_gt 0.0732
_refine_ls_shift/su_max 0.000
_refine_ls_shift/su_mean 0.000
_refine_ls_structure_factor_coef Fsqd
_refine_ls_weighting_details 'calc w=1/[\s^2^(Fo^2^)+(0.0767P)^2^+159.4918P] where P=(Fo^2^+2Fc^2^)/3'
_refine_ls_weighting_scheme calc
_refine_ls_wR_factor_gt 0.1534
_refine_ls_wR_factor_ref 0.1709
_reflns_number_gt 8081
_reflns_number_total 12185
_reflns_threshold_expression >2sigma(I)
_cod_data_source_file b103024h.txt
_cod_data_source_block 2
_cod_depositor_comments
;
The following automatic conversions were performed:
'_symmetry_cell_setting' value 'Triclinic' changed to 'triclinic'
according to '/home/saulius/struct/CIF-dictionaries/cif_core.dic'
dictionary named 'cif_core.dic' version 2.4.1 from 2010-06-29.

Automatic conversion script
Id: cif_fix_enum 1527 2010-12-29 10:47:43Z saulius 
;
_cod_original_cell_volume 4134.0(16)
_cod_original_sg_symbol_H-M P-1
_cod_original_formula_sum 'C15 H75 Cu4.50 N15 O68 P2 W17'
_cod_database_code 7010724

loop_
_symmetry_equiv_pos_as_xyz
'x, y, z'
'-x, -y, -z'

loop_
_atom_site_label
_atom_site_type_symbol
_atom_site_fract_x
_atom_site_fract_y
_atom_site_fract_z
_atom_site_U_iso_or_equiv
_atom_site_adp_type
_atom_site_occupancy
_atom_site_symmetry_multiplicity
_atom_site_calc_flag
_atom_site_refinement_flags
_atom_site_disorder_assembly
_atom_site_disorder_group
W1 W -0.17362(13) 0.33140(10) 0.12002(5) 0.0200(3) Uani 1 1 d . . .
W2 W 0.08018(14) 0.09219(10) 0.08463(5) 0.0214(3) Uani 1 1 d . . .
W3 W 0.11575(13) 0.33377(10) 0.07350(5) 0.0209(3) Uani 1 1 d . . .
W4 W -0.21830(19) 0.22835(14) 0.23484(7) 0.0171(4) Uani 0.50 1 d P . .
Cu4 Cu -0.21830(19) 0.22835(14) 0.23484(7) 0.0171(4) Uani 0.50 1 d P . .
W5 W 0.02745(12) -0.00482(10) 0.20149(5) 0.0167(3) Uani 1 1 d . . .
W6 W 0.33782(13) -0.00194(10) 0.15073(5) 0.0187(3) Uani 1 1 d . . .
W7 W 0.37159(13) 0.23903(10) 0.14283(5) 0.0194(3) Uani 1 1 d . . .
W8 W 0.09000(12) 0.49795(10) 0.17800(5) 0.0169(3) Uani 1 1 d . . .
W9 W -0.19233(12) 0.49114(10) 0.22342(5) 0.0170(3) Uani 1 1 d . . .
W10 W -0.14900(12) 0.21724(10) 0.35292(5) 0.0166(3) Uani 1 1 d . . .
W11 W 0.10584(12) -0.01907(9) 0.31969(5) 0.0156(3) Uani 1 1 d . . .
W12 W 0.41680(12) -0.01437(10) 0.26869(5) 0.0175(3) Uani 1 1 d . . .
W13 W 0.4453(2) 0.22115(15) 0.25940(8) 0.0230(5) Uani 0.50 1 d P . .
Cu13 Cu 0.4453(2) 0.22115(15) 0.25940(8) 0.0230(5) Uani 0.50 1 d P . .
W14 W 0.17826(12) 0.48012(10) 0.29442(5) 0.0169(3) Uani 1 1 d . . .
W15 W -0.10812(12) 0.47848(9) 0.34042(5) 0.0156(3) Uani 1 1 d . . .
W16 W 0.03225(13) 0.29304(10) 0.42884(5) 0.0189(3) Uani 1 1 d . . .
W17 W 0.28502(13) 0.05436(10) 0.39412(5) 0.0207(3) Uani 1 1 d . . .
W18 W 0.31762(13) 0.29702(10) 0.38150(5) 0.0211(3) Uani 1 1 d . . .
P1 P 0.0708(8) 0.2415(6) 0.1838(3) 0.0189(19) Uani 1 1 d . . .
P2 P 0.1484(8) 0.2257(6) 0.3095(3) 0.019(2) Uani 1 1 d . . .
Cu1 Cu -0.0388(5) 0.7195(3) 0.08459(17) 0.0337(11) Uani 1 1 d . . .
Cu2 Cu -0.2189(4) -0.0802(3) 0.36805(17) 0.0317(11) Uani 1 1 d . . .
Cu3 Cu 0.4381(5) -0.4039(3) 0.26102(19) 0.0366(12) Uani 1 1 d . . .
Cu5 Cu 1.5000 -0.5000 0.5000 0.0379(17) Uani 1 2 d S . .
O1 O -0.306(2) 0.3897(19) 0.0975(9) 0.034(6) Uiso 1 1 d . . .
O2 O -0.214(2) 0.2573(17) 0.1695(9) 0.028(6) Uiso 1 1 d . . .
O3 O -0.190(2) 0.4445(15) 0.1615(8) 0.018(5) Uiso 1 1 d . . .
O4 O -0.0864(18) 0.1908(14) 0.0820(7) 0.011(4) Uiso 1 1 d . . .
O5 O -0.065(2) 0.3831(15) 0.0753(8) 0.018(5) Uiso 1 1 d . . .
O6 O 0.036(2) 0.2455(16) 0.1342(8) 0.022(5) Uiso 1 1 d . . .
O7 O 0.103(2) -0.0071(18) 0.0429(9) 0.032(6) Uiso 1 1 d . . .
O8 O 0.025(2) 0.0310(16) 0.1370(8) 0.024(5) Uiso 1 1 d . . .
O9 O 0.240(2) 0.0388(16) 0.1025(8) 0.021(5) Uiso 1 1 d . . .
O10 O 0.138(2) 0.1907(16) 0.0473(8) 0.021(5) Uiso 1 1 d . . .
O11 O 0.155(2) 0.3917(19) 0.0241(10) 0.035(6) Uiso 1 1 d . . .
O12 O 0.072(2) 0.4494(18) 0.1185(9) 0.030(6) Uiso 1 1 d . . .
O13 O 0.2690(19) 0.2647(15) 0.0940(7) 0.014(4) Uiso 1 1 d . . .
O14 O -0.2310(19) 0.3740(15) 0.2446(8) 0.015(5) Uiso 1 1 d . . .
O15 O -0.189(2) 0.2037(16) 0.2963(8) 0.022(5) Uiso 1 1 d . . .
O16 O -0.147(2) 0.0742(16) 0.2161(8) 0.020(5) Uiso 1 1 d . . .
O17 O -0.397(2) 0.2507(19) 0.2476(10) 0.034(6) Uiso 1 1 d . . .
O18 O 0.004(2) 0.1728(16) 0.2130(8) 0.020(5) Uiso 1 1 d . . .
O19 O 0.035(2) -0.1335(16) 0.1932(8) 0.022(5) Uiso 1 1 d . . .
O20 O 0.043(2) -0.0156(16) 0.2654(8) 0.020(5) Uiso 1 1 d . . .
O21 O 0.206(2) -0.0310(15) 0.1861(8) 0.017(5) Uiso 1 1 d . . .
O22 O 0.442(2) -0.1311(16) 0.1265(8) 0.022(5) Uiso 1 1 d . . .
O23 O 0.400(2) -0.0067(17) 0.2069(9) 0.026(5) Uiso 1 1 d . . .
O24 O 0.432(2) 0.0838(16) 0.1249(8) 0.024(5) Uiso 1 1 d . . .
O25 O 0.217(2) 0.1825(15) 0.1789(8) 0.018(5) Uiso 1 1 d . . .
O26 O 0.489(2) 0.2664(16) 0.1089(8) 0.021(5) Uiso 1 1 d . . .
O27 O 0.435(2) 0.2096(16) 0.1953(8) 0.021(5) Uiso 1 1 d . . .
O28 O 0.2537(19) 0.3836(15) 0.1674(8) 0.015(5) Uiso 1 1 d . . .
O29 O 0.120(2) 0.6054(17) 0.1590(9) 0.026(5) Uiso 1 1 d . . .
O30 O -0.086(2) 0.5692(17) 0.1956(8) 0.024(5) Uiso 1 1 d . . .
O31 O 0.1098(19) 0.5075(15) 0.2389(8) 0.015(5) Uiso 1 1 d . . .
O32 O 0.0179(19) 0.3616(15) 0.2038(8) 0.016(5) Uiso 1 1 d . . .
O33 O -0.340(2) 0.5985(17) 0.2311(9) 0.025(5) Uiso 1 1 d . . .
O34 O -0.146(2) 0.5057(17) 0.2801(8) 0.024(5) Uiso 1 1 d . . .
O35 O -0.294(2) 0.2401(17) 0.3876(9) 0.026(5) Uiso 1 1 d . . .
O36 O -0.066(2) 0.0618(17) 0.3538(8) 0.024(5) Uiso 1 1 d . . .
O37 O -0.1668(19) 0.3656(15) 0.3421(8) 0.015(5) Uiso 1 1 d . . .
O38 O -0.063(2) 0.2326(17) 0.4008(9) 0.028(6) Uiso 1 1 d . . .
O39 O 0.058(2) 0.1657(15) 0.3106(8) 0.017(5) Uiso 1 1 d . . .
O40 O 0.124(2) -0.1501(16) 0.3309(8) 0.019(5) Uiso 1 1 d . . .
O41 O 0.264(2) -0.0447(16) 0.2824(8) 0.024(5) Uiso 1 1 d . . .
O42 O 0.1719(19) 0.0081(15) 0.3703(8) 0.015(5) Uiso 1 1 d . . .
O43 O 0.526(2) -0.1453(17) 0.2651(9) 0.027(6) Uiso 1 1 d . . .
O44 O 0.517(2) 0.0609(15) 0.2621(8) 0.018(5) Uiso 1 1 d . . .
O45 O 0.389(2) 0.0105(16) 0.3368(8) 0.022(5) Uiso 1 1 d . . .
O46 O 0.271(2) 0.1667(17) 0.2747(9) 0.026(5) Uiso 1 1 d . . .
O47 O 0.4259(19) 0.2389(15) 0.3239(8) 0.016(5) Uiso 1 1 d . . .
O48 O 0.3265(18) 0.3720(14) 0.2617(7) 0.012(4) Uiso 1 1 d . . .
O49 O 0.220(2) 0.5871(16) 0.2953(8) 0.022(5) Uiso 1 1 d . . .
O50 O 0.223(2) 0.4194(16) 0.3517(8) 0.022(5) Uiso 1 1 d . . .
O51 O 0.0028(19) 0.5473(14) 0.3294(7) 0.013(4) Uiso 1 1 d . . .
O52 O 0.0865(19) 0.3484(15) 0.3021(7) 0.013(4) Uiso 1 1 d . . .
O53 O -0.240(2) 0.5850(16) 0.3695(8) 0.021(5) Uiso 1 1 d . . .
O54 O -0.037(2) 0.4161(18) 0.3929(9) 0.031(6) Uiso 1 1 d . . .
O55 O -0.062(2) 0.3380(18) 0.4833(9) 0.031(6) Uiso 1 1 d . . .
O56 O 0.164(2) 0.3378(15) 0.4312(8) 0.019(5) Uiso 1 1 d . . .
O57 O 0.142(2) 0.1469(17) 0.4386(9) 0.025(5) Uiso 1 1 d . . .
O58 O 0.1846(18) 0.2188(14) 0.3588(7) 0.012(4) Uiso 1 1 d . . .
O59 O 0.359(2) -0.0524(19) 0.4251(9) 0.034(6) Uiso 1 1 d . . .
O60 O 0.365(2) 0.1503(16) 0.4047(8) 0.023(5) Uiso 1 1 d . . .
O61 O 0.405(2) 0.3461(17) 0.4081(9) 0.027(5) Uiso 1 1 d . . .
N1 N -0.158(3) 0.783(2) 0.1416(12) 0.039(8) Uiso 1 1 d . . .
H1 H -0.1224 0.7497 0.1653 0.047 Uiso 1 1 calc R . .
H2 H -0.1734 0.8546 0.1448 0.047 Uiso 1 1 calc R . .
N2 N -0.362(3) 0.051(2) 0.4046(11) 0.030(7) Uiso 1 1 d . . .
H3 H -0.3602 0.1136 0.3932 0.036 Uiso 1 1 calc R . .
H4 H -0.4369 0.0489 0.4023 0.036 Uiso 1 1 calc R . .
N3 N -0.169(3) -0.123(3) 0.4282(12) 0.041(8) Uiso 1 1 d . . .
H5 H -0.1328 -0.1967 0.4289 0.049 Uiso 1 1 calc R . .
H6 H -0.1141 -0.0946 0.4338 0.049 Uiso 1 1 calc R . .
N4 N -0.245(4) -0.032(3) 0.3032(13) 0.052(10) Uiso 1 1 d . . .
H7 H -0.3264 0.0130 0.3040 0.062 Uiso 1 1 calc R . .
H8 H -0.1965 0.0053 0.2926 0.062 Uiso 1 1 calc R . .
N5 N 0.515(3) -0.525(2) 0.3015(12) 0.037(8) Uiso 1 1 d . . .
H9 H 0.4879 -0.5790 0.2992 0.044 Uiso 1 1 calc R . .
H10 H 0.6003 -0.5539 0.2931 0.044 Uiso 1 1 calc R . .
N6 N 0.100(3) 0.641(2) 0.0274(12) 0.037(8) Uiso 1 1 d . . .
H11 H 0.1413 0.5699 0.0323 0.044 Uiso 1 1 calc R . .
H12 H 0.0639 0.6445 0.0027 0.044 Uiso 1 1 calc R . .
N7 N 1.676(4) -0.521(3) 0.4650(14) 0.056(10) Uiso 1 1 d . . .
H13 H 1.7334 -0.5865 0.4710 0.067 Uiso 1 1 calc R . .
H14 H 1.6774 -0.5218 0.4345 0.067 Uiso 1 1 calc R . .
N8 N -0.147(3) 0.635(3) 0.0768(14) 0.050(9) Uiso 1 1 d . . .
H15 H -0.1587 0.6358 0.0475 0.060 Uiso 1 1 calc R . .
H16 H -0.1084 0.5642 0.0833 0.060 Uiso 1 1 calc R . .
N9 N 0.374(3) -0.281(2) 0.2194(12) 0.041(8) Uiso 1 1 d . . .
H17 H 0.3053 -0.2255 0.2348 0.049 Uiso 1 1 calc R . .
H18 H 0.4344 -0.2560 0.2089 0.049 Uiso 1 1 calc R . .
N10 N 0.079(3) 0.790(2) 0.0941(11) 0.024(6) Uiso 1 1 d . . .
H19 H 0.0478 0.8612 0.0872 0.029 Uiso 1 1 calc R . .
H20 H 0.0876 0.7880 0.1238 0.029 Uiso 1 1 calc R . .
N11 N 0.411(3) -0.297(2) 0.3134(10) 0.026(7) Uiso 1 1 d . . .
H21 H 0.4386 -0.2439 0.3038 0.031 Uiso 1 1 calc R . .
H22 H 0.3290 -0.2648 0.3273 0.031 Uiso 1 1 calc R . .
N12 N -0.085(3) -0.218(2) 0.3328(10) 0.022(6) Uiso 1 1 d . . .
H23 H -0.0093 -0.2272 0.3394 0.026 Uiso 1 1 calc R . .
H24 H -0.1014 -0.2762 0.3425 0.026 Uiso 1 1 calc R . .
N13 N 0.464(3) -0.503(2) 0.2075(10) 0.026(7) Uiso 1 1 d . . .
H25 H 0.5463 -0.5493 0.2004 0.032 Uiso 1 1 calc R . .
H26 H 0.4182 -0.5434 0.2149 0.032 Uiso 1 1 calc R . .
N14 N 2.442(5) -1.093(4) -0.027(2) 0.102(17) Uiso 1 1 d . . .
H27 H 2.4985 -1.1161 -0.0533 0.123 Uiso 1 1 calc R . .
H28 H 2.3648 -1.0761 -0.0326 0.123 Uiso 1 1 calc R . .
H79 H 2.4592 -1.1465 -0.0075 0.123 Uiso 1 1 calc R . .
N15 N 1.518(3) -0.653(2) 0.4849(12) 0.035(8) Uiso 1 1 d . . .
H29 H 1.5155 -0.6611 0.4549 0.042 Uiso 1 1 calc R . .
H30 H 1.5934 -0.7022 0.4896 0.042 Uiso 1 1 calc R . .
C1 C 0.472(4) -0.471(3) 0.3537(15) 0.038(10) Uiso 1 1 d . . .
H31 H 0.3847 -0.4568 0.3666 0.046 Uiso 1 1 calc R . .
H32 H 0.5265 -0.5155 0.3738 0.046 Uiso 1 1 calc R . .
C2 C -0.210(4) -0.127(3) 0.2741(16) 0.044(10) Uiso 1 1 d . . .
H33 H -0.2069 -0.1078 0.2423 0.053 Uiso 1 1 calc R . .
H34 H -0.2731 -0.1581 0.2818 0.053 Uiso 1 1 calc R . .
C3 C 0.189(5) 0.696(4) 0.0188(17) 0.052(12) Uiso 1 1 d . . .
H35 H 0.2692 0.6461 0.0008 0.063 Uiso 1 1 calc R . .
H36 H 0.1550 0.7606 0.0017 0.063 Uiso 1 1 calc R . .
C4 C 2.448(5) -0.999(4) -0.007(2) 0.066(14) Uiso 1 1 d . . .
H4A H 2.4299 -0.9442 -0.0300 0.080 Uiso 1 1 calc R . .
H4B H 2.3781 -0.9719 0.0187 0.080 Uiso 1 1 calc R . .
C5 C -0.302(5) -0.071(4) 0.466(2) 0.077(16) Uiso 1 1 d . . .
H38 H -0.3590 -0.1048 0.4615 0.092 Uiso 1 1 calc R . .
H39 H -0.2880 -0.0770 0.4970 0.092 Uiso 1 1 calc R . .
C6 C -0.266(6) 0.687(5) 0.108(2) 0.10(2) Uiso 1 1 d . . .
H6A H -0.2868 0.6296 0.1230 0.115 Uiso 1 1 calc R . .
H6B H -0.3296 0.7228 0.0893 0.115 Uiso 1 1 calc R . .
C7 C 1.708(4) -0.428(3) 0.4800(17) 0.049(11) Uiso 1 1 d . . .
H41 H 1.7724 -0.4193 0.4566 0.059 Uiso 1 1 calc R . .
H42 H 1.7387 -0.4431 0.5087 0.059 Uiso 1 1 calc R . .
C8 C -0.350(5) 0.048(3) 0.4527(17) 0.055(12) Uiso 1 1 d . . .
H43 H -0.4312 0.0910 0.4722 0.066 Uiso 1 1 calc R . .
H44 H -0.2909 0.0803 0.4572 0.066 Uiso 1 1 calc R . .
C9 C -0.277(5) 0.772(4) 0.145(2) 0.068(15) Uiso 1 1 d . . .
H45 H -0.3426 0.8429 0.1409 0.081 Uiso 1 1 calc R . .
H46 H -0.3017 0.7493 0.1751 0.081 Uiso 1 1 calc R . .
C10 C 0.428(6) -0.443(4) 0.167(2) 0.075(16) Uiso 1 1 d . . .
H47 H 0.3859 -0.4769 0.1512 0.091 Uiso 1 1 calc R . .
H48 H 0.5034 -0.4455 0.1460 0.091 Uiso 1 1 calc R . .
C11 C 0.206(5) 0.728(4) 0.0632(19) 0.063(14) Uiso 1 1 d . . .
H49 H 0.2538 0.7744 0.0586 0.075 Uiso 1 1 calc R . .
H50 H 0.2544 0.6629 0.0777 0.075 Uiso 1 1 calc R . .
C12 C 0.343(4) -0.327(3) 0.1809(16) 0.043(10) Uiso 1 1 d . . .
H51 H 0.3468 -0.2830 0.1547 0.051 Uiso 1 1 calc R . .
H52 H 0.2569 -0.3217 0.1896 0.051 Uiso 1 1 calc R . .
C13 C 0.490(5) -0.370(4) 0.3447(19) 0.062(13) Uiso 1 1 d . . .
H53 H 0.5787 -0.3890 0.3312 0.075 Uiso 1 1 calc R . .
H54 H 0.4719 -0.3287 0.3739 0.075 Uiso 1 1 calc R . .
C14 C 1.583(4) -0.324(3) 0.4866(17) 0.047(11) Uiso 1 1 d . . .
H55 H 1.5941 -0.2636 0.5013 0.057 Uiso 1 1 calc R . .
H56 H 1.5620 -0.3015 0.4568 0.057 Uiso 1 1 calc R . .
C15 C -0.074(4) -0.216(3) 0.2801(16) 0.048(11) Uiso 1 1 d . . .
H57 H -0.0582 -0.2883 0.2666 0.058 Uiso 1 1 calc R . .
H58 H -0.0070 -0.1943 0.2658 0.058 Uiso 1 1 calc R . .
O1W O -0.163(3) 0.857(2) 0.0430(11) 0.049(8) Uiso 1 1 d . . .
H59 H -0.1717 0.9254 0.0502 0.074 Uiso 1 1 d R . .
H60 H -0.1147 0.7999 0.0221 0.074 Uiso 1 1 d R . .
O2W O 0.760(3) 0.075(2) 0.0691(12) 0.065(9) Uiso 1 1 d . . .
H61 H 0.6950 0.0689 0.0889 0.098 Uiso 1 1 d R . .
H62 H 0.8228 0.0787 0.0815 0.098 Uiso 1 1 d R . .
O3W O 0.991(3) 0.382(3) 0.5707(12) 0.068(10) Uiso 1 1 d . . .
H63 H 0.9238 0.4459 0.5714 0.102 Uiso 1 1 d R . .
H64 H 0.9757 0.3253 0.5836 0.102 Uiso 1 1 d R . .
O4WA O 0.702(4) 0.033(3) 0.1614(14) 0.012(9) Uiso 0.50 1 d P . .
H65 H 0.7479 -0.0323 0.1716 0.017 Uiso 0.50 1 d PR . .
H66 H 0.7458 0.0643 0.1423 0.017 Uiso 0.50 1 d PR . .
O5W O -0.363(3) -0.177(2) 0.3738(12) 0.060(9) Uiso 1 1 d . . .
H67 H -0.3282 -0.1631 0.3974 0.090 Uiso 1 1 d R . .
H68 H -0.4384 -0.1796 0.3825 0.090 Uiso 1 1 d R . .
O4WB O 0.956(4) 0.029(3) 0.4621(17) 0.028(11) Uiso 0.50 1 d P . .
H69 H 0.9696 -0.0396 0.4522 0.042 Uiso 0.50 1 d PR . .
H70 H 1.0264 0.0406 0.4638 0.042 Uiso 0.50 1 d PR . .
O6WA O -0.258(5) 0.202(4) 0.5213(19) 0.037(13) Uiso 0.50 1 d P . .
H71 H -0.3079 0.1718 0.5376 0.056 Uiso 0.50 1 d PR . .
H72 H -0.1737 0.1624 0.5139 0.056 Uiso 0.50 1 d PR . .
O6WB O 2.499(6) -1.241(4) 0.039(2) 0.052(16) Uiso 0.50 1 d P . .
H73 H 2.4472 -1.1734 0.0523 0.077 Uiso 0.50 1 d PR . .
H74 H 2.5707 -1.2364 0.0246 0.077 Uiso 0.50 1 d PR . .
O7WA O 2.561(5) -1.453(4) 0.0456(19) 0.039(13) Uiso 0.50 1 d P . .
H75 H 2.5026 -1.3955 0.0348 0.059 Uiso 0.50 1 d PR . .
H76 H 2.6335 -1.4473 0.0475 0.059 Uiso 0.50 1 d PR . .
O7WB O 0.392(5) 0.460(4) 0.056(2) 0.039(13) Uiso 0.50 1 d P . .
H77 H 0.4709 0.4113 0.0433 0.059 Uiso 0.50 1 d PR . .
H78 H 0.3478 0.4583 0.0340 0.059 Uiso 0.50 1 d PR . .

loop_
_atom_site_aniso_label
_atom_site_aniso_U_11
_atom_site_aniso_U_22
_atom_site_aniso_U_33
_atom_site_aniso_U_23
_atom_site_aniso_U_13
_atom_site_aniso_U_12
W1 0.0209(7) 0.0244(7) 0.0144(8) 0.0016(5) -0.0046(6) -0.0083(6)
W2 0.0293(8) 0.0203(7) 0.0142(8) 0.0002(5) -0.0039(7) -0.0097(6)
W3 0.0270(8) 0.0232(7) 0.0140(8) 0.0055(6) -0.0033(7) -0.0120(6)
W4 0.0243(11) 0.0151(9) 0.0131(11) 0.0027(8) -0.0058(9) -0.0081(8)
Cu4 0.0243(11) 0.0151(9) 0.0131(11) 0.0027(8) -0.0058(9) -0.0081(8)
W5 0.0186(7) 0.0167(6) 0.0153(8) 0.0012(5) -0.0021(6) -0.0080(5)
W6 0.0162(7) 0.0178(6) 0.0163(8) -0.0019(5) 0.0033(6) -0.0034(5)
W7 0.0154(7) 0.0204(6) 0.0199(8) 0.0010(5) 0.0031(6) -0.0072(5)
W8 0.0168(7) 0.0166(6) 0.0182(8) 0.0039(5) -0.0030(6) -0.0080(5)
W9 0.0130(7) 0.0170(6) 0.0186(8) 0.0018(5) -0.0017(6) -0.0043(5)
W10 0.0142(7) 0.0170(6) 0.0172(8) -0.0002(5) 0.0013(6) -0.0066(5)
W11 0.0153(7) 0.0156(6) 0.0159(8) 0.0029(5) -0.0023(6) -0.0065(5)
W12 0.0128(7) 0.0171(6) 0.0207(8) 0.0005(5) -0.0020(6) -0.0046(5)
W13 0.0225(11) 0.0183(10) 0.0245(13) -0.0005(8) -0.0042(10) -0.0044(8)
Cu13 0.0225(11) 0.0183(10) 0.0245(13) -0.0005(8) -0.0042(10) -0.0044(8)
W14 0.0155(7) 0.0174(6) 0.0192(8) -0.0003(5) -0.0021(6) -0.0085(5)
W15 0.0141(7) 0.0140(6) 0.0169(8) -0.0022(5) -0.0008(6) -0.0046(5)
W16 0.0189(7) 0.0240(7) 0.0111(8) 0.0004(5) -0.0013(6) -0.0066(5)
W17 0.0226(7) 0.0211(7) 0.0178(8) 0.0050(6) -0.0072(7) -0.0067(6)
W18 0.0208(7) 0.0249(7) 0.0215(9) 0.0030(6) -0.0092(7) -0.0113(6)
P1 0.020(5) 0.020(4) 0.017(5) 0.000(4) -0.006(4) -0.008(3)
P2 0.020(5) 0.014(4) 0.020(5) 0.001(3) -0.003(4) -0.004(3)
Cu1 0.042(3) 0.029(2) 0.027(3) -0.0001(19) -0.006(2) -0.011(2)
Cu2 0.033(3) 0.026(2) 0.029(3) 0.0017(19) -0.009(2) -0.0037(19)
Cu3 0.036(3) 0.025(2) 0.046(3) -0.001(2) -0.005(3) -0.011(2)
Cu5 0.038(4) 0.040(4) 0.021(4) -0.007(3) -0.004(3) -0.001(3)

loop_
_atom_type_symbol
_atom_type_description
_atom_type_scat_dispersion_real
_atom_type_scat_dispersion_imag
_atom_type_scat_source
C C 0.0033 0.0016 'International Tables Vol C Tables 4.2.6.8 and 6.1.1.4'
H H 0.0000 0.0000 'International Tables Vol C Tables 4.2.6.8 and 6.1.1.4'
N N 0.0061 0.0033 'International Tables Vol C Tables 4.2.6.8 and 6.1.1.4'
O O 0.0106 0.0060 'International Tables Vol C Tables 4.2.6.8 and 6.1.1.4'
P P 0.1023 0.0942 'International Tables Vol C Tables 4.2.6.8 and 6.1.1.4'
Cu Cu 0.3201 1.2651 'International Tables Vol C Tables 4.2.6.8 and 6.1.1.4'
W W -0.8490 6.8722 'International Tables Vol C Tables 4.2.6.8 and 6.1.1.4'

loop_
_geom_angle_atom_site_label_1
_geom_angle_atom_site_label_2
_geom_angle_atom_site_label_3
_geom_angle
_geom_angle_site_symmetry_1
_geom_angle_site_symmetry_3
_geom_angle_publ_flag
O1 W1 O2 106.4(12) . . ?
O1 W1 O3 102.3(10) . . ?
O2 W1 O3 89.0(10) . . ?
O1 W1 O5 96.8(11) . . ?
O2 W1 O5 156.7(9) . . ?
O3 W1 O5 87.1(9) . . ?
O1 W1 O4 100.7(10) . . ?
O2 W1 O4 89.9(9) . . ?
O3 W1 O4 156.3(8) . . ?
O5 W1 O4 84.7(8) . . ?
O1 W1 O6 167.3(11) . . ?
O2 W1 O6 84.2(9) . . ?
O3 W1 O6 84.6(8) . . ?
O5 W1 O6 72.6(8) . . ?
O4 W1 O6 71.8(8) . . ?
O7 W2 O8 100.0(11) . . ?
O7 W2 O4 100.2(10) . . ?
O8 W2 O4 92.4(9) . . ?
O7 W2 O9 101.8(10) . . ?
O8 W2 O9 86.6(10) . . ?
O4 W2 O9 157.9(8) . . ?
O7 W2 O10 100.2(11) . . ?
O8 W2 O10 159.5(9) . . ?
O4 W2 O10 87.3(8) . . ?
O9 W2 O10 86.1(9) . . ?
O7 W2 O6 171.9(10) . . ?
O8 W2 O6 85.9(9) . . ?
O4 W2 O6 74.0(8) . . ?
O9 W2 O6 83.9(8) . . ?
O10 W2 O6 74.3(9) . . ?
O11 W3 O13 104.3(11) . . ?
O11 W3 O12 101.6(11) . . ?
O13 W3 O12 87.9(9) . . ?
O11 W3 O5 98.7(11) . . ?
O13 W3 O5 156.9(9) . . ?
O12 W3 O5 86.3(9) . . ?
O11 W3 O10 99.8(11) . . ?
O13 W3 O10 89.0(8) . . ?
O12 W3 O10 158.5(10) . . ?
O5 W3 O10 88.2(8) . . ?
O11 W3 O6 169.0(10) . . ?
O13 W3 O6 84.4(8) . . ?
O12 W3 O6 85.3(9) . . ?
O5 W3 O6 72.9(8) . . ?
O10 W3 O6 73.2(9) . . ?
O14 W4 O15 87.8(9) . . ?
O14 W4 O16 160.4(9) . . ?
O15 W4 O16 93.8(9) . . ?
O14 W4 O2 86.8(9) . . ?
O15 W4 O2 167.5(10) . . ?
O16 W4 O2 87.6(9) . . ?
O14 W4 O17 101.4(9) . . ?
O15 W4 O17 97.7(10) . . ?
O16 W4 O17 97.8(9) . . ?
O2 W4 O17 94.4(11) . . ?
O14 W4 O18 87.7(8) . . ?
O15 W4 O18 85.5(9) . . ?
O16 W4 O18 72.9(8) . . ?
O2 W4 O18 83.0(9) . . ?
O17 W4 O18 170.3(9) . . ?
O19 W5 O16 100.5(10) . . ?
O19 W5 O20 96.1(10) . . ?
O16 W5 O20 93.0(9) . . ?
O19 W5 O21 100.9(9) . . ?
O16 W5 O21 158.4(8) . . ?
O20 W5 O21 88.1(9) . . ?
O19 W5 O8 95.2(10) . . ?
O16 W5 O8 89.5(10) . . ?
O20 W5 O8 167.9(9) . . ?
O21 W5 O8 85.3(9) . . ?
O19 W5 O18 176.6(9) . . ?
O16 W5 O18 76.1(8) . . ?
O20 W5 O18 84.7(8) . . ?
O21 W5 O18 82.5(8) . . ?
O8 W5 O18 84.4(8) . . ?
O22 W6 O21 102.4(10) . . ?
O22 W6 O23 98.3(10) . . ?
O21 W6 O23 86.5(10) . . ?
O22 W6 O9 96.9(10) . . ?
O21 W6 O9 88.2(9) . . ?
O23 W6 O9 164.6(9) . . ?
O22 W6 O24 99.7(10) . . ?
O21 W6 O24 157.9(9) . . ?
O23 W6 O24 89.6(10) . . ?
O9 W6 O24 89.9(9) . . ?
O22 W6 O25 172.3(9) . . ?
O21 W6 O25 85.3(8) . . ?
O23 W6 O25 81.6(8) . . ?
O9 W6 O25 83.7(8) . . ?
O24 W6 O25 72.6(8) . . ?
O26 W7 O27 99.3(10) . . ?
O26 W7 O28 101.9(9) . . ?
O27 W7 O28 92.2(9) . . ?
O26 W7 O24 98.7(10) . . ?
O27 W7 O24 91.9(9) . . ?
O28 W7 O24 158.0(9) . . ?
O26 W7 O13 93.8(10) . . ?
O27 W7 O13 166.8(9) . . ?
O28 W7 O13 84.9(8) . . ?
O24 W7 O13 86.2(8) . . ?
O26 W7 O25 170.7(9) . . ?
O27 W7 O25 86.5(9) . . ?
O28 W7 O25 85.0(8) . . ?
O24 W7 O25 73.7(9) . . ?
O13 W7 O25 80.5(8) . . ?
O29 W8 O31 98.8(10) . . ?
O29 W8 O30 98.4(10) . . ?
O31 W8 O30 91.4(10) . . ?
O29 W8 O28 101.9(10) . . ?
O31 W8 O28 86.1(9) . . ?
O30 W8 O28 159.6(9) . . ?
O29 W8 O12 95.8(11) . . ?
O31 W8 O12 164.9(9) . . ?
O30 W8 O12 90.1(10) . . ?
O28 W8 O12 87.3(9) . . ?
O29 W8 O32 171.8(9) . . ?
O31 W8 O32 84.1(8) . . ?
O30 W8 O32 73.8(8) . . ?
O28 W8 O32 85.8(8) . . ?
O12 W8 O32 81.9(9) . . ?
O33 W9 O14 102.5(10) . . ?
O33 W9 O34 100.5(10) . . ?
O14 W9 O34 89.6(9) . . ?
O33 W9 O3 96.1(10) . . ?
O14 W9 O3 88.8(9) . . ?
O34 W9 O3 163.2(9) . . ?
O33 W9 O30 99.6(10) . . ?
O14 W9 O30 157.9(9) . . ?
O34 W9 O30 87.8(10) . . ?
O3 W9 O30 87.3(9) . . ?
O33 W9 O32 170.8(10) . . ?
O14 W9 O32 86.0(8) . . ?
O34 W9 O32 83.1(8) . . ?
O3 W9 O32 80.1(8) . . ?
O30 W9 O32 72.0(8) . . ?
O35 W10 O15 98.7(11) . . ?
O35 W10 O36 100.6(10) . . ?
O15 W10 O36 91.4(9) . . ?
O35 W10 O37 101.1(9) . . ?
O15 W10 O37 90.1(9) . . ?
O36 W10 O37 157.7(9) . . ?
O35 W10 O38 98.1(11) . . ?
O15 W10 O38 162.9(10) . . ?
O36 W10 O38 88.6(9) . . ?
O37 W10 O38 83.5(9) . . ?
O35 W10 O39 172.9(9) . . ?
O15 W10 O39 84.4(9) . . ?
O36 W10 O39 72.8(9) . . ?
O37 W10 O39 85.2(8) . . ?
O38 W10 O39 79.2(9) . . ?
O40 W11 O41 100.6(10) . . ?
O40 W11 O20 96.1(10) . . ?
O41 W11 O20 88.0(10) . . ?
O40 W11 O42 96.8(9) . . ?
O41 W11 O42 87.3(10) . . ?
O20 W11 O42 166.9(8) . . ?
O40 W11 O36 100.2(10) . . ?
O41 W11 O36 159.2(9) . . ?
O20 W11 O36 89.9(10) . . ?
O42 W11 O36 90.1(9) . . ?
O40 W11 O39 173.2(9) . . ?
O41 W11 O39 86.2(8) . . ?
O20 W11 O39 84.8(8) . . ?
O42 W11 O39 82.7(8) . . ?
O36 W11 O39 73.0(8) . . ?
O43 W12 O44 100.7(10) . . ?
O43 W12 O23 98.0(11) . . ?
O44 W12 O23 93.7(10) . . ?
O43 W12 O41 98.7(10) . . ?
O44 W12 O41 160.1(9) . . ?
O23 W12 O41 87.9(10) . . ?
O43 W12 O45 96.4(10) . . ?
O44 W12 O45 89.2(9) . . ?
O23 W12 O45 164.6(9) . . ?
O41 W12 O45 84.3(9) . . ?
O43 W12 O46 178.2(10) . . ?
O44 W12 O46 77.7(8) . . ?
O23 W12 O46 83.2(9) . . ?
O41 W12 O46 82.8(8) . . ?
O45 W12 O46 82.7(8) . . ?
O47 W13 O48 87.5(8) . . ?
O47 W13 O27 170.6(9) . . ?
O48 W13 O27 87.5(8) . . ?
O47 W13 O44 90.4(9) . . ?
O48 W13 O44 162.0(9) . . ?
O27 W13 O44 91.9(9) . . ?
O47 W13 O17 92.8(10) . 1_655 ?
O48 W13 O17 97.0(9) . 1_655 ?
O27 W13 O17 95.8(10) . 1_655 ?
O44 W13 O17 100.9(9) . 1_655 ?
O47 W13 O46 86.4(9) . . ?
O48 W13 O46 88.9(8) . . ?
O27 W13 O46 85.5(9) . . ?
O44 W13 O46 73.2(8) . . ?
O17 W13 O46 174.0(8) 1_655 . ?
O49 W14 O48 101.1(10) . . ?
O49 W14 O31 98.6(10) . . ?
O48 W14 O31 89.7(9) . . ?
O49 W14 O50 99.1(10) . . ?
O48 W14 O50 89.9(9) . . ?
O31 W14 O50 162.1(9) . . ?
O49 W14 O51 100.5(9) . . ?
O48 W14 O51 158.4(8) . . ?
O31 W14 O51 87.7(9) . . ?
O50 W14 O51 86.1(9) . . ?
O49 W14 O52 170.1(9) . . ?
O48 W14 O52 88.7(8) . . ?
O31 W14 O52 82.7(8) . . ?
O50 W14 O52 79.4(8) . . ?
O51 W14 O52 69.7(7) . . ?
O53 W15 O51 99.6(9) . . ?
O53 W15 O37 101.1(9) . . ?
O51 W15 O37 159.2(8) . . ?
O53 W15 O34 97.0(10) . . ?
O51 W15 O34 90.9(9) . . ?
O37 W15 O34 88.5(9) . . ?
O53 W15 O54 97.7(10) . . ?
O51 W15 O54 89.3(9) . . ?
O37 W15 O54 86.0(9) . . ?
O34 W15 O54 165.0(10) . . ?
O53 W15 O52 172.1(9) . . ?
O51 W15 O52 72.6(8) . . ?
O37 W15 O52 86.7(8) . . ?
O34 W15 O52 84.9(8) . . ?
O54 W15 O52 80.8(9) . . ?
O55 W16 O56 102.0(11) . . ?
O55 W16 O38 101.9(11) . . ?
O56 W16 O38 156.0(10) . . ?
O55 W16 O57 101.7(11) . . ?
O56 W16 O57 88.6(9) . . ?
O38 W16 O57 88.8(9) . . ?
O55 W16 O54 103.0(11) . . ?
O56 W16 O54 88.1(9) . . ?
O38 W16 O54 84.4(10) . . ?
O57 W16 O54 155.2(11) . . ?
O55 W16 O58 172.4(9) . . ?
O56 W16 O58 73.6(8) . . ?
O38 W16 O58 82.9(9) . . ?
O57 W16 O58 72.3(9) . . ?
O54 W16 O58 83.2(9) . . ?
O59 W17 O45 101.0(11) . . ?
O59 W17 O42 103.1(10) . . ?
O45 W17 O42 86.4(9) . . ?
O59 W17 O57 102.6(11) . . ?
O45 W17 O57 156.4(9) . . ?
O42 W17 O57 87.1(9) . . ?
O59 W17 O60 100.0(11) . . ?
O45 W17 O60 89.7(10) . . ?
O42 W17 O60 156.8(9) . . ?
O57 W17 O60 87.4(10) . . ?
O59 W17 O58 172.0(10) . . ?
O45 W17 O58 83.6(8) . . ?
O42 W17 O58 83.5(7) . . ?
O57 W17 O58 73.1(8) . . ?
O60 W17 O58 73.3(8) . . ?
O61 W18 O50 102.9(10) . . ?
O61 W18 O47 102.2(10) . . ?
O50 W18 O47 88.1(9) . . ?
O61 W18 O60 100.4(10) . . ?
O50 W18 O60 156.2(9) . . ?
O47 W18 O60 91.4(9) . . ?
O61 W18 O56 99.2(10) . . ?
O50 W18 O56 87.0(9) . . ?
O47 W18 O56 158.6(9) . . ?
O60 W18 O56 84.8(9) . . ?
O61 W18 O58 169.0(10) . . ?
O50 W18 O58 83.8(8) . . ?
O47 W18 O58 86.5(8) . . ?
O60 W18 O58 72.4(8) . . ?
O56 W18 O58 72.3(8) . . ?
O32 P1 O25 112.7(12) . . ?
O32 P1 O18 111.6(13) . . ?
O25 P1 O18 110.1(12) . . ?
O32 P1 O6 106.7(12) . . ?
O25 P1 O6 109.3(13) . . ?
O18 P1 O6 106.2(12) . . ?
O46 P2 O52 112.2(13) . . ?
O46 P2 O39 110.9(12) . . ?
O52 P2 O39 113.3(11) . . ?
O46 P2 O58 107.0(12) . . ?
O52 P2 O58 105.8(11) . . ?
O39 P2 O58 107.1(12) . . ?
N1 Cu1 N10 95.3(13) . . ?
N1 Cu1 N8 85.8(15) . . ?
N10 Cu1 N8 174.7(13) . . ?
N1 Cu1 N6 174.5(13) . . ?
N10 Cu1 N6 83.6(12) . . ?
N8 Cu1 N6 94.8(14) . . ?
N1 Cu1 O1W 91.5(12) . . ?
N10 Cu1 O1W 97.5(11) . . ?
N8 Cu1 O1W 87.7(12) . . ?
N6 Cu1 O1W 94.0(12) . . ?
N1 Cu1 O29 77.6(11) . . ?
N10 Cu1 O29 68.3(9) . . ?
N8 Cu1 O29 107.0(11) . . ?
N6 Cu1 O29 97.0(10) . . ?
O1W Cu1 O29 160.8(8) . . ?
N3 Cu2 N12 94.3(12) . . ?
N3 Cu2 N2 85.3(13) . . ?
N12 Cu2 N2 175.4(12) . . ?
N3 Cu2 N4 170.9(15) . . ?
N12 Cu2 N4 83.0(13) . . ?
N2 Cu2 N4 98.1(13) . . ?
N3 Cu2 O5W 95.2(13) . . ?
N12 Cu2 O5W 86.4(11) . . ?
N2 Cu2 O5W 89.0(11) . . ?
N4 Cu2 O5W 93.3(13) . . ?
N3 Cu2 O36 91.2(11) . . ?
N12 Cu2 O36 97.2(9) . . ?
N2 Cu2 O36 87.4(10) . . ?
N4 Cu2 O36 80.5(11) . . ?
O5W Cu2 O36 172.3(8) . . ?
N3 Cu2 H67 74.7 . . ?
N12 Cu2 H67 92.6 . . ?
N2 Cu2 H67 82.9 . . ?
N4 Cu2 H67 114.1 . . ?
O5W Cu2 H67 21.1 . . ?
O36 Cu2 H67 163.5 . . ?
N13 Cu3 N5 95.4(12) . . ?
N13 Cu3 N11 177.0(12) . . ?
N5 Cu3 N11 87.4(12) . . ?
N13 Cu3 N9 85.4(13) . . ?
N5 Cu3 N9 175.3(14) . . ?
N11 Cu3 N9 91.7(12) . . ?
N13 Cu3 O33 89.9(10) . 1_645 ?
N5 Cu3 O33 89.4(11) . 1_645 ?
N11 Cu3 O33 89.0(10) . 1_645 ?
N9 Cu3 O33 86.0(11) . 1_645 ?
N13 Cu3 O49 91.5(10) . 1_545 ?
N5 Cu3 O49 87.3(11) . 1_545 ?
N11 Cu3 O49 89.9(10) . 1_545 ?
N9 Cu3 O49 97.3(11) . 1_545 ?
O33 Cu3 O49 176.6(7) 1_645 1_545 ?
N15 Cu5 N15 180.000(2) 2_846 . ?
N15 Cu5 N7 84.6(13) 2_846 . ?
N15 Cu5 N7 95.4(13) . . ?
N15 Cu5 N7 95.4(13) 2_846 2_846 ?
N15 Cu5 N7 84.6(13) . 2_846 ?
N7 Cu5 N7 180(2) . 2_846 ?
W1 O2 W4 149.4(13) . . ?
W1 O3 W9 148.3(12) . . ?
W2 O4 W1 122.5(10) . . ?
W3 O5 W1 122.2(11) . . ?
P1 O6 W2 125.7(11) . . ?
P1 O6 W1 124.3(13) . . ?
W2 O6 W1 91.6(8) . . ?
P1 O6 W3 121.8(12) . . ?
W2 O6 W3 91.7(8) . . ?
W1 O6 W3 92.3(8) . . ?
W2 O8 W5 150.3(13) . . ?
W2 O9 W6 149.2(14) . . ?
W2 O10 W3 120.8(12) . . ?
W3 O12 W8 148.4(13) . . ?
W3 O13 W7 151.0(12) . . ?
W9 O14 W4 149.6(13) . . ?
W10 O15 W4 162.6(12) . . ?
W5 O16 W4 120.7(11) . . ?
W4 O17 Cu13 161.8(13) . 1_455 ?
W4 O17 W13 161.8(13) . 1_455 ?
Cu13 O17 W13 0.00(10) 1_455 1_455 ?
P1 O18 W5 130.5(13) . . ?
P1 O18 W4 124.8(11) . . ?
W5 O18 W4 89.9(7) . . ?
W11 O20 W5 161.2(13) . . ?
W6 O21 W5 150.1(12) . . ?
W12 O23 W6 163.6(14) . . ?
W6 O24 W7 120.9(12) . . ?
P1 O25 W7 128.7(11) . . ?
P1 O25 W6 124.4(11) . . ?
W7 O25 W6 92.5(8) . . ?
W7 O27 W13 159.3(13) . . ?
W8 O28 W7 151.5(12) . . ?
W8 O29 Cu1 111.4(10) . . ?
W8 O30 W9 122.2(11) . . ?
W8 O31 W14 162.5(12) . . ?
P1 O32 W8 126.8(13) . . ?
P1 O32 W9 129.9(12) . . ?
W8 O32 W9 91.9(6) . . ?
W9 O34 W15 161.6(13) . . ?
W10 O36 W11 121.7(12) . . ?
W10 O36 Cu2 120.2(10) . . ?
W11 O36 Cu2 112.3(8) . . ?
W15 O37 W10 151.9(11) . . ?
W16 O38 W10 154.4(14) . . ?
P2 O39 W11 126.9(11) . . ?
P2 O39 W10 128.6(12) . . ?
W11 O39 W10 92.3(8) . . ?
W11 O41 W12 149.8(13) . . ?
W11 O42 W17 150.6(13) . . ?
W12 O44 W13 120.8(11) . . ?
W17 O45 W12 151.9(12) . . ?
P2 O46 W12 130.3(14) . . ?
P2 O46 W13 125.4(12) . . ?
W12 O46 W13 88.0(8) . . ?
W13 O47 W18 148.5(12) . . ?
W14 O48 W13 145.3(12) . . ?
W18 O50 W14 147.7(13) . . ?
W15 O51 W14 125.4(10) . . ?
P2 O52 W15 128.3(12) . . ?
P2 O52 W14 128.8(11) . . ?
W15 O52 W14 92.2(6) . . ?
W16 O54 W15 151.2(13) . . ?
W16 O56 W18 123.2(11) . . ?
W17 O57 W16 124.2(13) . . ?
P2 O58 W17 125.5(10) . . ?
P2 O58 W18 124.9(11) . . ?
W17 O58 W18 91.4(7) . . ?
P2 O58 W16 123.5(11) . . ?
W17 O58 W16 90.2(7) . . ?
W18 O58 W16 91.0(7) . . ?
W17 O60 W18 122.8(11) . . ?
C9 N1 Cu1 114(3) . . ?
C9 N1 H1 108.7 . . ?
Cu1 N1 H1 108.7 . . ?
C9 N1 H2 108.7 . . ?
Cu1 N1 H2 108.7 . . ?
H1 N1 H2 107.6 . . ?
C8 N2 Cu2 109(2) . . ?
C8 N2 H3 109.8 . . ?
Cu2 N2 H3 109.8 . . ?
C8 N2 H4 109.8 . . ?
Cu2 N2 H4 109.8 . . ?
H3 N2 H4 108.2 . . ?
C5 N3 Cu2 104(3) . . ?
C5 N3 H5 111.0 . . ?
Cu2 N3 H5 111.0 . . ?
C5 N3 H6 111.0 . . ?
Cu2 N3 H6 111.0 . . ?
H5 N3 H6 109.0 . . ?
C2 N4 Cu2 108(3) . . ?
C2 N4 H7 110.1 . . ?
Cu2 N4 H7 110.1 . . ?
C2 N4 H8 110.1 . . ?
Cu2 N4 H8 110.1 . . ?
H7 N4 H8 108.4 . . ?
C1 N5 Cu3 107(2) . . ?
C1 N5 H9 110.3 . . ?
Cu3 N5 H9 110.3 . . ?
C1 N5 H10 110.3 . . ?
Cu3 N5 H10 110.3 . . ?
H9 N5 H10 108.6 . . ?
C3 N6 Cu1 109(3) . . ?
C3 N6 H11 109.9 . . ?
Cu1 N6 H11 109.9 . . ?
C3 N6 H12 109.9 . . ?
Cu1 N6 H12 109.9 . . ?
H11 N6 H12 108.3 . . ?
C7 N7 Cu5 109(3) . . ?
C7 N7 H13 109.9 . . ?
Cu5 N7 H13 109.9 . . ?
C7 N7 H14 109.9 . . ?
Cu5 N7 H14 109.9 . . ?
H13 N7 H14 108.3 . . ?
C6 N8 Cu1 108(3) . . ?
C6 N8 H15 110.1 . . ?
Cu1 N8 H15 110.1 . . ?
C6 N8 H16 110.1 . . ?
Cu1 N8 H16 110.1 . . ?
H15 N8 H16 108.5 . . ?
C12 N9 Cu3 107(2) . . ?
C12 N9 H17 110.3 . . ?
Cu3 N9 H17 110.3 . . ?
C12 N9 H18 110.3 . . ?
Cu3 N9 H18 110.3 . . ?
H17 N9 H18 108.5 . . ?
C11 N10 Cu1 109(2) . . ?
C11 N10 H19 110.0 . . ?
Cu1 N10 H19 110.0 . . ?
C11 N10 H20 110.0 . . ?
Cu1 N10 H20 110.0 . . ?
H19 N10 H20 108.3 . . ?
C13 N11 Cu3 102(2) . . ?
C13 N11 H21 111.4 . . ?
Cu3 N11 H21 111.4 . . ?
C13 N11 H22 111.4 . . ?
Cu3 N11 H22 111.4 . . ?
H21 N11 H22 109.3 . . ?
C15 N12 Cu2 114(2) . . ?
C15 N12 H23 108.8 . . ?
Cu2 N12 H23 108.8 . . ?
C15 N12 H24 108.8 . . ?
Cu2 N12 H24 108.8 . . ?
H23 N12 H24 107.7 . . ?
C10 N13 Cu3 112(3) . . ?
C10 N13 H25 109.1 . . ?
Cu3 N13 H25 109.1 . . ?
C10 N13 H26 109.1 . . ?
Cu3 N13 H26 109.1 . . ?
H25 N13 H26 107.9 . . ?
C4 N14 H27 109.5 . . ?
C4 N14 H28 109.5 . . ?
H27 N14 H28 109.5 . . ?
C4 N14 H79 109.5 . . ?
H27 N14 H79 109.5 . . ?
H28 N14 H79 109.5 . . ?
C14 N15 Cu5 111(2) 2_846 . ?
C14 N15 H29 109.5 2_846 . ?
Cu5 N15 H29 109.5 . . ?
C14 N15 H30 109.5 2_846 . ?
Cu5 N15 H30 109.5 . . ?
H29 N15 H30 108.1 . . ?
C13 C1 N5 98(4) . . ?
C13 C1 H31 112.1 . . ?
N5 C1 H31 112.1 . . ?
C13 C1 H32 112.1 . . ?
N5 C1 H32 112.1 . . ?
H31 C1 H32 109.7 . . ?
N4 C2 C15 110(4) . . ?
N4 C2 H33 109.7 . . ?
C15 C2 H33 109.7 . . ?
N4 C2 H34 109.7 . . ?
C15 C2 H34 109.7 . . ?
H33 C2 H34 108.2 . . ?
C11 C3 N6 108(4) . . ?
C11 C3 H35 110.0 . . ?
N6 C3 H35 110.0 . . ?
C11 C3 H36 110.0 . . ?
N6 C3 H36 110.0 . . ?
H35 C3 H36 108.4 . . ?
C4 C4 N14 124(6) 2_:35 . ?
C4 C4 H4A 106.4 2_:35 . ?
N14 C4 H4A 106.4 . . ?
C4 C4 H4B 106.4 2_:35 . ?
N14 C4 H4B 106.4 . . ?
H4A C4 H4B 106.5 . . ?
C8 C5 N3 100(4) . . ?
C8 C5 H38 111.8 . . ?
N3 C5 H38 111.8 . . ?
C8 C5 H39 111.8 . . ?
N3 C5 H39 111.8 . . ?
H38 C5 H39 109.5 . . ?
N8 C6 C9 118(5) . . ?
N8 C6 H6A 107.8 . . ?
C9 C6 H6A 107.8 . . ?
N8 C6 H6B 107.8 . . ?
C9 C6 H6B 107.8 . . ?
H6A C6 H6B 107.2 . . ?
N7 C7 C14 106(4) . . ?
N7 C7 H41 110.5 . . ?
C14 C7 H41 110.5 . . ?
N7 C7 H42 110.5 . . ?
C14 C7 H42 110.5 . . ?
H41 C7 H42 108.7 . . ?
N2 C8 C5 109(4) . . ?
N2 C8 H43 110.0 . . ?
C5 C8 H43 110.0 . . ?
N2 C8 H44 110.0 . . ?
C5 C8 H44 110.0 . . ?
H43 C8 H44 108.3 . . ?
N1 C9 C6 110(5) . . ?
N1 C9 H45 109.6 . . ?
C6 C9 H45 109.6 . . ?
N1 C9 H46 109.6 . . ?
C6 C9 H46 109.6 . . ?
H45 C9 H46 108.1 . . ?
N13 C10 C12 111(4) . . ?
N13 C10 H47 109.5 . . ?
C12 C10 H47 109.5 . . ?
N13 C10 H48 109.5 . . ?
C12 C10 H48 109.5 . . ?
H47 C10 H48 108.1 . . ?
C3 C11 N10 110(4) . . ?
C3 C11 H49 109.7 . . ?
N10 C11 H49 109.7 . . ?
C3 C11 H50 109.7 . . ?
N10 C11 H50 109.7 . . ?
H49 C11 H50 108.2 . . ?
N9 C12 C10 113(4) . . ?
N9 C12 H51 108.9 . . ?
C10 C12 H51 108.9 . . ?
N9 C12 H52 108.9 . . ?
C10 C12 H52 108.9 . . ?
H51 C12 H52 107.7 . . ?
C1 C13 N11 115(4) . . ?
C1 C13 H53 108.4 . . ?
N11 C13 H53 108.4 . . ?
C1 C13 H54 108.4 . . ?
N11 C13 H54 108.4 . . ?
H53 C13 H54 107.5 . . ?
N15 C14 C7 109(3) 2_846 . ?
N15 C14 H55 109.8 2_846 . ?
C7 C14 H55 109.8 . . ?
N15 C14 H56 109.8 2_846 . ?
C7 C14 H56 109.8 . . ?
H55 C14 H56 108.3 . . ?
N12 C15 C2 104(3) . . ?
N12 C15 H57 111.0 . . ?
C2 C15 H57 111.0 . . ?
N12 C15 H58 111.0 . . ?
C2 C15 H58 111.0 . . ?
H57 C15 H58 109.0 . . ?
Cu1 O1W H59 115.4 . . ?
Cu1 O1W H60 74.8 . . ?
H59 O1W H60 139.3 . . ?
H61 O2W H62 116.5 . . ?
H63 O3W H64 116.3 . . ?
H65 O4WA H66 116.7 . . ?
Cu2 O5W H67 54.0 . . ?
Cu2 O5W H68 151.8 . . ?
H67 O5W H68 115.2 . . ?
H69 O4WB H70 116.0 . . ?
H71 O6WA H72 119.2 . . ?
H73 O6WB H74 106.9 . . ?
H75 O7WA H76 116.4 . . ?
H77 O7WB H78 102.6 . . ?

loop_
_geom_bond_atom_site_label_1
_geom_bond_atom_site_label_2
_geom_bond_distance
_geom_bond_site_symmetry_2
_geom_bond_publ_flag
W1 O1 1.70(2) . ?
W1 O2 1.84(2) . ?
W1 O3 1.88(2) . ?
W1 O5 1.97(2) . ?
W1 O4 1.973(18) . ?
W1 O6 2.38(2) . ?
W2 O7 1.72(2) . ?
W2 O8 1.87(2) . ?
W2 O4 1.887(18) . ?
W2 O9 1.90(2) . ?
W2 O10 1.94(2) . ?
W2 O6 2.34(2) . ?
W3 O11 1.71(3) . ?
W3 O13 1.876(19) . ?
W3 O12 1.89(2) . ?
W3 O5 1.95(2) . ?
W3 O10 1.96(2) . ?
W3 O6 2.38(2) . ?
W4 O14 1.895(18) . ?
W4 O15 1.91(2) . ?
W4 O16 1.918(19) . ?
W4 O2 1.96(3) . ?
W4 O17 1.96(3) . ?
W4 O18 2.37(2) . ?
W5 O19 1.69(2) . ?
W5 O16 1.86(2) . ?
W5 O20 1.93(2) . ?
W5 O21 1.94(2) . ?
W5 O8 1.96(2) . ?
W5 O18 2.28(2) . ?
W6 O22 1.73(2) . ?
W6 O21 1.87(2) . ?
W6 O23 1.92(2) . ?
W6 O9 1.93(2) . ?
W6 O24 1.93(2) . ?
W6 O25 2.354(19) . ?
W7 O26 1.71(2) . ?
W7 O27 1.82(2) . ?
W7 O28 1.917(19) . ?
W7 O24 1.94(2) . ?
W7 O13 1.99(2) . ?
W7 O25 2.31(2) . ?
W8 O29 1.66(2) . ?
W8 O31 1.87(2) . ?
W8 O30 1.87(2) . ?
W8 O28 1.889(19) . ?
W8 O12 1.96(3) . ?
W8 O32 2.34(2) . ?
W9 O33 1.72(2) . ?
W9 O14 1.853(19) . ?
W9 O34 1.89(2) . ?
W9 O3 1.93(2) . ?
W9 O30 1.98(2) . ?
W9 O32 2.35(2) . ?
W10 O35 1.73(2) . ?
W10 O15 1.85(2) . ?
W10 O36 1.90(2) . ?
W10 O37 1.921(19) . ?
W10 O38 1.94(2) . ?
W10 O39 2.35(2) . ?
W11 O40 1.697(19) . ?
W11 O41 1.88(2) . ?
W11 O20 1.88(2) . ?
W11 O42 1.90(2) . ?
W11 O36 1.94(2) . ?
W11 O39 2.308(19) . ?
W12 O43 1.69(2) . ?
W12 O44 1.80(2) . ?
W12 O23 1.87(2) . ?
W12 O41 1.96(2) . ?
W12 O45 1.99(2) . ?
W12 O46 2.31(2) . ?
W13 O47 1.88(2) . ?
W13 O48 1.924(18) . ?
W13 O27 1.93(2) . ?
W13 O44 1.955(19) . ?
W13 O17 2.00(3) 1_655 ?
W13 O46 2.39(2) . ?
W14 O49 1.67(2) . ?
W14 O48 1.858(19) . ?
W14 O31 1.93(2) . ?
W14 O50 1.94(2) . ?
W14 O51 1.97(2) . ?
W14 O52 2.374(19) . ?
W15 O53 1.71(2) . ?
W15 O51 1.84(2) . ?
W15 O37 1.873(19) . ?
W15 O34 1.91(2) . ?
W15 O54 1.92(2) . ?
W15 O52 2.33(2) . ?
W16 O55 1.74(3) . ?
W16 O56 1.88(2) . ?
W16 O38 1.91(2) . ?
W16 O57 1.91(2) . ?
W16 O54 1.92(2) . ?
W16 O58 2.40(2) . ?
W17 O59 1.70(2) . ?
W17 O45 1.84(2) . ?
W17 O42 1.91(2) . ?
W17 O57 1.91(2) . ?
W17 O60 1.91(2) . ?
W17 O58 2.363(18) . ?
W18 O61 1.71(2) . ?
W18 O50 1.88(2) . ?
W18 O47 1.89(2) . ?
W18 O60 1.95(2) . ?
W18 O56 1.99(2) . ?
W18 O58 2.374(19) . ?
P1 O32 1.54(2) . ?
P1 O25 1.56(2) . ?
P1 O18 1.58(2) . ?
P1 O6 1.59(2) . ?
P2 O46 1.52(3) . ?
P2 O52 1.527(19) . ?
P2 O39 1.55(2) . ?
P2 O58 1.58(2) . ?
Cu1 N1 1.93(3) . ?
Cu1 N10 2.01(3) . ?
Cu1 N8 2.04(4) . ?
Cu1 N6 2.07(3) . ?
Cu1 O1W 2.33(3) . ?
Cu1 O29 3.13(2) . ?
Cu2 N3 1.98(3) . ?
Cu2 N12 2.01(3) . ?
Cu2 N2 2.02(3) . ?
Cu2 N4 2.05(4) . ?
Cu2 O5W 2.47(3) . ?
Cu2 O36 3.05(2) . ?
Cu2 H67 2.0682 . ?
Cu3 N13 1.97(3) . ?
Cu3 N5 2.01(3) . ?
Cu3 N11 2.01(3) . ?
Cu3 N9 2.01(3) . ?
Cu3 O33 2.61(2) 1_645 ?
Cu3 O49 2.62(2) 1_545 ?
Cu5 N15 2.00(3) 2_846 ?
Cu5 N15 2.00(3) . ?
Cu5 N7 2.04(4) . ?
Cu5 N7 2.04(4) 2_846 ?
O17 Cu13 2.00(3) 1_455 ?
O17 W13 2.00(3) 1_455 ?
N1 C9 1.44(6) . ?
N1 H1 0.9000 . ?
N1 H2 0.9000 . ?
N2 C8 1.46(5) . ?
N2 H3 0.9000 . ?
N2 H4 0.9000 . ?
N3 C5 1.63(6) . ?
N3 H5 0.9000 . ?
N3 H6 0.9000 . ?
N4 C2 1.41(5) . ?
N4 H7 0.9000 . ?
N4 H8 0.9000 . ?
N5 C1 1.61(5) . ?
N5 H9 0.9000 . ?
N5 H10 0.9000 . ?
N6 C3 1.48(5) . ?
N6 H11 0.9000 . ?
N6 H12 0.9000 . ?
N7 C7 1.52(5) . ?
N7 H13 0.9000 . ?
N7 H14 0.9000 . ?
N8 C6 1.43(7) . ?
N8 H15 0.9000 . ?
N8 H16 0.9000 . ?
N9 C12 1.46(5) . ?
N9 H17 0.9000 . ?
N9 H18 0.9000 . ?
N10 C11 1.51(6) . ?
N10 H19 0.9000 . ?
N10 H20 0.9000 . ?
N11 C13 1.50(5) . ?
N11 H21 0.9000 . ?
N11 H22 0.9000 . ?
N12 C15 1.54(5) . ?
N12 H23 0.9000 . ?
N12 H24 0.9000 . ?
N13 C10 1.46(6) . ?
N13 H25 0.9000 . ?
N13 H26 0.9000 . ?
N14 C4 1.41(6) . ?
N14 H27 0.8900 . ?
N14 H28 0.8900 . ?
N14 H79 0.8900 . ?
N15 C14 1.46(5) 2_846 ?
N15 H29 0.9000 . ?
N15 H30 0.9000 . ?
C1 C13 1.44(6) . ?
C1 H31 0.9700 . ?
C1 H32 0.9700 . ?
C2 C15 1.61(5) . ?
C2 H33 0.9700 . ?
C2 H34 0.9700 . ?
C3 C11 1.46(6) . ?
C3 H35 0.9700 . ?
C3 H36 0.9700 . ?
C4 C4 1.36(9) 2_:35 ?
C4 H4A 0.9700 . ?
C4 H4B 0.9700 . ?
C5 C8 1.52(6) . ?
C5 H38 0.9700 . ?
C5 H39 0.9700 . ?
C6 C9 1.53(7) . ?
C6 H6A 0.9700 . ?
C6 H6B 0.9700 . ?
C7 C14 1.55(6) . ?
C7 H41 0.9700 . ?
C7 H42 0.9700 . ?
C8 H43 0.9700 . ?
C8 H44 0.9700 . ?
C9 H45 0.9700 . ?
C9 H46 0.9700 . ?
C10 C12 1.47(6) . ?
C10 H47 0.9700 . ?
C10 H48 0.9700 . ?
C11 H49 0.9700 . ?
C11 H50 0.9700 . ?
C12 H51 0.9700 . ?
C12 H52 0.9700 . ?
C13 H53 0.9700 . ?
C13 H54 0.9700 . ?
C14 N15 1.46(5) 2_846 ?
C14 H55 0.9700 . ?
C14 H56 0.9700 . ?
C15 H57 0.9700 . ?
C15 H58 0.9700 . ?
O1W H59 0.9005 . ?
O1W H60 0.9002 . ?
O2W H61 0.8999 . ?
O2W H62 0.9011 . ?
O3W H63 0.9006 . ?
O3W H64 0.9024 . ?
O4WA H65 0.9002 . ?
O4WA H66 0.8994 . ?
O5W H67 0.9196 . ?
O5W H68 0.8926 . ?
O4WB H69 0.9016 . ?
O4WB H70 0.9019 . ?
O6WA H71 0.9057 . ?
O6WA H72 0.8996 . ?
O6WB H73 0.8998 . ?
O6WB H74 0.8994 . ?
O7WA H75 0.9001 . ?
O7WA H76 0.8996 . ?
O7WB H77 0.9003 . ?
O7WB H78 0.8999 . ?
